data_2006344
loop_
_publ_author_name
'Robert W. Corkery '
'David C.R. Hockless'

_publ_contact_author
;
Dr. David C. R. Hockless
Research School of Chemistry
Institute of Advanced Studies
Australian National University
Canberra
ACT 0200
Australia
;
_publ_section_title
;
 A Water-Bridged Dinuclear Complex of Cobalt(II), Pyridine and Stearic
 Acid
;
_journal_issue 7
_journal_name_full 'Acta Crystallographica Section C'
_journal_page_first 840
_journal_page_last 843
_journal_paper_doi 10.1107/S010827019700259X
_journal_volume 53
_journal_year 1997
_chemical_formula_iupac '[Co2 (C18 H35 O2)4 (C5 H5 N)4 (H2 O)]'
_chemical_formula_moiety 'C92 H162 Co2 N4 O9 '
_chemical_formula_sum 'C92 H162 Co2 N4 O9'
_chemical_formula_weight 1586.18
_space_group_crystal_system monoclinic
_space_group_IT_number 15
_space_group_name_Hall '-C 2yc'
_space_group_name_H-M_alt 'C 1 2/c 1'
_audit_creation_method 'by teXsan v1.7-1'
_cell_angle_alpha 90
_cell_angle_beta 91.039(9)
_cell_angle_gamma 90
_cell_formula_units_Z 4
_cell_length_a 13.214(3)
_cell_length_b 16.145(2)
_cell_length_c 44.872(2)
_cell_measurement_reflns_used 25
_cell_measurement_temperature 213.0(10)
_cell_measurement_theta_max 45.5
_cell_measurement_theta_min 37.7
_cell_volume 9571(3)
_computing_cell_refinement 'MSC/AFC Diffractometer Control Software'
_computing_data_collection
;MSC/AFC Diffractometer Control Software (Molecular Structure Corporation,
 1992a)
;
_computing_data_reduction 'TEXSAN  (Molecular Structure Corporation, 1992b)'
_computing_publication_material TEXSAN
_computing_structure_refinement TEXSAN
_computing_structure_solution
;
SIR92 (Altomare et al., 1994), DIRDIF92 (Beurskens et al., 1992)
;
_diffrn_ambient_temperature 213.0(10)
_diffrn_measurement_device AFC6R
_diffrn_measurement_method '\w/2-\q scans'
_diffrn_radiation_monochromator graphite
_diffrn_radiation_source 'Rigaku rotating anode'
_diffrn_radiation_type CuK\a
_diffrn_radiation_wavelength 1.5418
_diffrn_reflns_av_R_equivalents 7.98
_diffrn_reflns_limit_h_max 14
_diffrn_reflns_limit_h_min 0
_diffrn_reflns_limit_k_max 18
_diffrn_reflns_limit_k_min 0
_diffrn_reflns_limit_l_max 50
_diffrn_reflns_limit_l_min -50
_diffrn_reflns_number 7801
_diffrn_reflns_theta_max 60.17
_diffrn_standards_decay_% negligible
_diffrn_standards_interval_count 150
_diffrn_standards_number 3
_exptl_absorpt_coefficient_mu 3.120
_exptl_absorpt_correction_T_max 0.607
_exptl_absorpt_correction_T_min 0.232
_exptl_absorpt_correction_type
;
empirical based on azimuthal (\y) scans (North, Phillips & Matthews, 1968)
;
_exptl_absorpt_process_details
;
based on azimuthal (\y) scans (North, Phillips & Matthews, 1968)
;
_exptl_crystal_colour 'pale red'
_exptl_crystal_density_diffrn 1.101
_exptl_crystal_density_meas ?
_exptl_crystal_description irregular
_exptl_crystal_F_000 3472.00
_exptl_crystal_size_max 0.280
_exptl_crystal_size_mid 0.240
_exptl_crystal_size_min 0.160
_refine_diff_density_max 0.25
_refine_diff_density_min -0.28
_refine_ls_extinction_method none
_refine_ls_goodness_of_fit_obs 2.306
_refine_ls_hydrogen_treatment noref
_refine_ls_matrix_type full
_refine_ls_number_parameters 487
_refine_ls_number_reflns 3667
_refine_ls_number_restraints 0
_refine_ls_R_factor_obs .0510
_refine_ls_shift/esd_max 0.0172
_refine_ls_structure_factor_coef F
_refine_ls_weighting_details 'w = 4F~o~^2^/[\s^2^(F~o~^2^)+(0.019F~o~^2^)^2^]'
_refine_ls_weighting_scheme calc
_refine_ls_wR_factor_obs .0607
_reflns_number_observed 3667
_reflns_number_total 7421
_reflns_observed_criterion I>3.00\s(I)
_cod_data_source_file ta1127.cif
_cod_data_source_block RWC1
_cod_depositor_comments
;
 Updating space group information and adding the symmetry operation list.

 Antanas Vaitkus,
 2018-06-14

The following automatic conversions were performed:

'_atom_site_thermal_displace_type' tag value 'Uij' was replaced with
'Uani' value 135 times.

Automatic conversion script
Id: cif_fix_values 1646 2011-03-28 12:23:43Z adriana 

The following automatic conversions were performed:

'_exptl_crystal_density_meas' value 'not measured' was changed to '?'
- the value is perceived as not measured.

Automatic conversion script
Id: cif_fix_values 3008 2015-01-20 13:52:24Z robertas 

The following automatic conversions were performed:

'_refine_ls_weighting_scheme' value '
w = 4F~o~^2^/[\s^2^(F~o~^2^)+(0.019F~o~^2^)^2^]' was changed to
'calc'. New tag '_refine_ls_weighting_details' was created. The value
of the new tag was set to 'w =
4F~o~^2^/[\s^2^(F~o~^2^)+(0.019F~o~^2^)^2^]'.

Automatic conversion script
Id: cif_fix_values 3143 2015-03-26 13:38:13Z robertas 
;
_cod_original_cell_volume 9571.0(10)
_cod_original_sg_symbol_H-M 'C 2/c'
_cod_original_formula_sum 'C92 H162 Co2 N4 O9 '
_cod_database_code 2006344

loop_
_space_group_symop_id
_space_group_symop_operation_xyz
1 x,y,z
2 -x,y,-z+1/2
3 -x,-y,-z
4 x,-y,z+1/2
5 x+1/2,y+1/2,z
6 -x+1/2,y+1/2,-z+1/2
7 -x+1/2,-y+1/2,-z
8 x+1/2,-y+1/2,z+1/2

loop_
_atom_site_aniso_label
_atom_site_aniso_U_11
_atom_site_aniso_U_22
_atom_site_aniso_U_33
_atom_site_aniso_U_12
_atom_site_aniso_U_13
_atom_site_aniso_U_23
Co1 .0360(6) .0373(6) .0308(5) -.0029(6) -.0009(4) .0027(6)
O1 .039(4) .020(3) .038(3) .0000 -.005(3) .0000
O11 .037(3) .049(3) .048(3) -.010(3) .008(2) -.015(2)
O12 .038(3) .050(3) .031(2) -.005(2) .006(2) -.006(2)
O21 .049(3) .059(3) .044(3) -.022(3) -.003(2) .016(3)
O22 .087(4) .095(4) .088(4) -.066(4) -.052(3) .059(3)
N1 .042(4) .051(4) .039(3) -.013(3) .003(3) .007(3)
N2 .044(4) .047(4) .049(4) .018(3) -.001(3) .004(3)
C11 .061(5) .046(5) .047(4) -.013(4) -.007(4) .012(4)
C12 .059(6) .074(6) .060(5) -.035(5) -.006(4) .009(5)
C13 .068(6) .090(7) .088(7) -.050(5) -.003(5) .004(6)
C14 .064(6) .120(8) .084(7) -.049(6) .013(5) .016(6)
C15 .054(5) .099(7) .065(6) -.033(5) .007(5) .004(5)
C21 .062(6) .086(7) .070(6) .016(5) -.001(5) .018(5)
C22 .076(7) .089(8) .124(9) .061(6) .024(7) .018(7)
C23 .089(7) .067(7) .106(8) .033(6) .048(7) -.001(6)
C24 .083(7) .067(6) .076(6) .035(5) .026(5) .001(5)
C25 .062(5) .052(5) .050(4) .019(5) .001(4) -.006(4)
C101 .044(5) .027(4) .030(4) -.007(4) .007(3) .005(3)
C102 .049(4) .033(4) .036(4) -.007(4) .006(3) .003(3)
C103 .053(5) .037(4) .035(4) .003(4) .006(3) .002(3)
C104 .045(4) .041(4) .036(4) -.001(4) .003(3) -.001(3)
C105 .050(5) .054(5) .039(4) -.010(4) .007(3) .002(4)
C106 .046(4) .049(5) .045(4) -.007(4) .004(3) .007(4)
C107 .044(4) .047(5) .047(4) -.003(4) .004(3) .010(4)
C108 .045(5) .049(5) .046(4) -.009(4) .006(4) -.002(4)
C109 .045(5) .047(5) .051(4) -.007(4) .003(4) .018(4)
C110 .048(5) .044(5) .045(4) -.005(4) .005(4) .011(4)
C111 .048(5) .049(5) .047(4) -.006(4) .004(4) .002(4)
C112 .049(5) .044(5) .043(4) -.007(4) .002(4) .006(4)
C113 .048(5) .047(5) .040(4) .002(4) .001(4) .005(4)
C114 .051(5) .047(5) .042(4) -.004(4) .002(4) .005(4)
C115 .048(5) .046(5) .045(4) .000(4) .003(4) -.004(4)
C116 .048(5) .045(5) .052(4) .006(4) -.002(4) .015(4)
C117 .064(5) .050(5) .048(4) .006(4) .013(4) .010(4)
C118 .085(6) .060(6) .061(5) -.002(5) .008(5) .014(4)
C201 .045(5) .037(4) .047(4) -.008(4) -.007(4) .016(4)
C202 .054(5) .054(5) .043(4) -.018(4) -.010(4) .022(4)
C203 .052(5) .049(5) .046(4) -.004(4) -.001(4) .016(4)
C204 .042(4) .057(5) .044(4) -.007(4) -.001(3) .013(4)
C205 .055(5) .050(5) .047(4) -.001(4) -.003(4) .018(4)
C206 .046(5) .052(5) .042(4) .000(4) -.001(3) .008(4)
C207 .046(5) .049(5) .047(4) .001(4) -.002(4) .007(4)
C208 .042(4) .042(5) .042(4) .001(3) .000(3) .007(3)
C209 .044(4) .041(5) .043(4) .001(4) .003(3) .009(4)
C210 .042(4) .054(5) .045(4) -.006(4) .006(3) .000(4)
C211 .044(4) .044(4) .044(4) .001(4) .003(4) .006(4)
C212 .050(5) .038(4) .042(4) -.001(4) .002(4) .006(3)
C213 .049(5) .045(5) .043(4) .002(4) .006(4) .004(4)
C214 .050(5) .045(5) .043(4) -.001(4) .003(4) .001(4)
C215 .052(5) .037(4) .043(4) .001(4) .002(4) .002(3)
C216 .065(5) .042(5) .053(5) -.003(4) .005(4) .005(4)
C217 .081(6) .055(6) .070(5) -.005(5) .004(5) .006(5)
C218 .130(8) .080(7) .085(7) .022(6) .009(6) .040(6)

loop_
_atom_site_label
_atom_site_fract_x
_atom_site_fract_y
_atom_site_fract_z
_atom_site_U_iso_or_equiv
_atom_site_thermal_displace_type
_atom_site_calc_flag
_atom_site_calc_attached_atom
Co1 .86866(8) .19529(6) .73879(2) .0347(3) Uani ? ?
O1 1.0000 .2695(3) .7500 .032(2) Uani ? ?
O11 .9540(3) .1079(3) .71513(9) .0450(10) Uani ? ?
O12 1.1178(3) .1395(2) .72079(8) .0390(10) Uani ? ?
O21 .8475(3) .2569(3) .69888(9) .051(2) Uani ? ?
O22 .9764(4) .3417(3) .69940(10) .090(2) Uani ? ?
N1 .7404(4) .1201(3) .72780(10) .044(2) Uani ? ?
N2 .7707(4) .2871(3) .76020(10) .047(2) Uani ? ?
C11 .7043(5) .1141(4) .70020(10) .052(2) Uani ? ?
C12 .6280(5) .0608(5) .6915(2) .064(3) Uani ? ?
C13 .5881(6) .0103(5) .7115(2) .082(3) Uani ? ?
C14 .6255(6) .0139(6) .7403(2) .089(4) Uani ? ?
C15 .7007(6) .0707(5) .7475(2) .072(3) Uani ? ?
C21 .7009(6) .3323(5) .7447(2) .073(3) Uani ? ?
C22 .6435(7) .3931(6) .7572(2) .096(4) Uani ? ?
C23 .6523(7) .4073(6) .7869(2) .087(4) Uani ? ?
C24 .7184(6) .3618(5) .8032(2) .075(3) Uani ? ?
C25 .7754(5) .3028(5) .78920(10) .054(2) Uani ? ?
C101 1.0439(5) .1029(4) .70780(10) .033(2) Uani ? ?
C102 1.0700(5) .0493(4) .68210(10) .039(2) Uani ? ?
C103 1.1444(5) .0895(4) .66080(10) .042(2) Uani ? ?
C104 1.1009(5) .1645(4) .64550(10) .041(2) Uani ? ?
C105 1.1712(5) .2067(4) .62340(10) .048(2) Uani ? ?
C106 1.1249(5) .2825(4) .60850(10) .047(2) Uani ? ?
C107 1.1912(5) .3199(4) .58470(10) .046(2) Uani ? ?
C108 1.1425(5) .3948(4) .56900(10) .047(2) Uani ? ?
C109 1.2056(5) .4328(4) .54440(10) .048(2) Uani ? ?
C110 1.1555(5) .5066(4) .52970(10) .046(2) Uani ? ?
C111 1.2187(5) .5446(4) .50510(10) .048(2) Uani ? ?
C112 1.1689(5) .6192(4) .48960(10) .045(2) Uani ? ?
C113 1.2296(5) .6575(4) .46510(10) .045(2) Uani ? ?
C114 1.1807(5) .7309(4) .45040(10) .047(2) Uani ? ?
C115 1.2409(5) .7714(4) .42580(10) .046(2) Uani ? ?
C116 1.1920(5) .8454(4) .41150(10) .049(2) Uani ? ?
C117 1.2537(5) .8866(4) .38810(10) .054(2) Uani ? ?
C118 1.2019(6) .9627(4) .3740(2) .069(3) Uani ? ?
C201 .9001(5) .3114(4) .68730(10) .043(2) Uani ? ?
C202 .8695(5) .3392(4) .65620(10) .050(2) Uani ? ?
C203 .9062(5) .4244(4) .64770(10) .049(2) Uani ? ?
C204 .8807(5) .4486(4) .61530(10) .048(2) Uani ? ?
C205 .9135(5) .5349(4) .60680(10) .051(2) Uani ? ?
C206 .8917(5) .5559(4) .57450(10) .047(2) Uani ? ?
C207 .9239(5) .6434(4) .56570(10) .047(2) Uani ? ?
C208 .9026(5) .6672(4) .53370(10) .042(2) Uani ? ?
C209 .9350(5) .7535(4) .52600(10) .043(2) Uani ? ?
C210 .9145(5) .7793(4) .49420(10) .047(2) Uani ? ?
C211 .9475(5) .8673(4) .48660(10) .044(2) Uani ? ?
C212 .9259(5) .8941(4) .45530(10) .043(2) Uani ? ?
C213 .9599(5) .9814(4) .44850(10) .046(2) Uani ? ?
C214 .9382(5) 1.0101(4) .41670(10) .046(2) Uani ? ?
C215 .9740(5) 1.0965(4) .40920(10) .044(2) Uani ? ?
C216 .9529(5) 1.1215(4) .37730(10) .053(2) Uani ? ?
C217 .9903(6) 1.2065(5) .3687(2) .069(3) Uani ? ?
C218 .9686(7) 1.2306(5) .3371(2) .098(4) Uani ? ?
H01 1.005(5) .305(3) .7330(10) .06(2) Uani ? ?
H11 .7329 .1488 .6855 .0620 Uani ? ?
H12 .6041 .0602 .6714 .0771 Uani ? ?
H13 .5356 -.0272 .7060 .0984 Uani ? ?
H14 .6001 -.0223 .7551 .1072 Uani ? ?
H15 .7243 .0740 .7676 .0869 Uani ? ?
H21 .6914 .3211 .7241 .0871 Uani ? ?
H22 .5980 .4250 .7453 .1153 Uani ? ?
H23 .6125 .4488 .7960 .1042 Uani ? ?
H24 .7255 .3705 .8241 .0903 Uani ? ?
H25 .8212 .2710 .8011 .0654 Uani ? ?
H102b 1.0993 -.0004 .6895 .0471 Uani ? ?
H102a 1.0095 .0367 .6712 .0471 Uani ? ?
H103b 1.1621 .0501 .6460 .0499 Uani ? ?
H103a 1.2033 .1054 .6718 .0499 Uani ? ?
H104b 1.0842 .2038 .6604 .0488 Uani ? ?
H104a 1.0411 .1482 .6350 .0488 Uani ? ?
H105b 1.2311 .2232 .6338 .0573 Uani ? ?
H105a 1.1878 .1677 .6084 .0573 Uani ? ?
H106b 1.1135 .3233 .6233 .0562 Uani ? ?
H106a 1.0622 .2670 .5994 .0562 Uani ? ?
H107b 1.2532 .3370 .5939 .0552 Uani ? ?
H107a 1.2044 .2786 .5702 .0552 Uani ? ?
H108b 1.1310 .4364 .5836 .0560 Uani ? ?
H108a 1.0796 .3777 .5605 .0560 Uani ? ?
H109b 1.2168 .3917 .5297 .0572 Uani ? ?
H109a 1.2687 .4499 .5528 .0572 Uani ? ?
H110b 1.1443 .5477 .5444 .0547 Uani ? ?
H110a 1.0925 .4894 .5213 .0547 Uani ? ?
H111b 1.2816 .5620 .5135 .0574 Uani ? ?
H111a 1.2304 .5032 .4904 .0574 Uani ? ?
H112b 1.1576 .6604 .5043 .0544 Uani ? ?
H112a 1.1059 .6016 .4813 .0544 Uani ? ?
H113b 1.2403 .6165 .4503 .0539 Uani ? ?
H113a 1.2930 .6746 .4733 .0539 Uani ? ?
H114b 1.1693 .7714 .4653 .0561 Uani ? ?
H114a 1.1177 .7134 .4420 .0561 Uani ? ?
H115b 1.3043 .7883 .4341 .0556 Uani ? ?
H115a 1.2516 .7312 .4108 .0556 Uani ? ?
H116b 1.1791 .8849 .4267 .0585 Uani ? ?
H116a 1.1298 .8282 .4026 .0585 Uani ? ?
H117b 1.3162 .9036 .3969 .0647 Uani ? ?
H117a 1.2662 .8474 .3728 .0647 Uani ? ?
H118a 1.2442 .9854 .3592 .0825 Uani ? ?
H118b 1.1390 .9467 .3652 .0825 Uani ? ?
H118c 1.1906 1.0031 .3890 .0825 Uani ? ?
H202b .7977 .3389 .6547 .0602 Uani ? ?
H202a .8961 .3005 .6424 .0602 Uani ? ?
H203b .8758 .4636 .6605 .0587 Uani ? ?
H203a .9776 .4260 .6505 .0587 Uani ? ?
H204b .8094 .4448 .6124 .0570 Uani ? ?
H204a .9131 .4104 .6025 .0570 Uani ? ?
H205b .8788 .5735 .6189 .0609 Uani ? ?
H205a .9843 .5396 .6105 .0609 Uani ? ?
H206b .8209 .5508 .5709 .0560 Uani ? ?
H206a .9267 .5175 .5624 .0560 Uani ? ?
H207b .8895 .6815 .5780 .0571 Uani ? ?
H207a .9948 .6480 .5692 .0571 Uani ? ?
H208b .9373 .6297 .5212 .0506 Uani ? ?
H208a .8318 .6628 .5299 .0506 Uani ? ?
H209b .9003 .7908 .5387 .0514 Uani ? ?
H209a 1.0058 .7577 .5298 .0514 Uani ? ?
H210b .9493 .7422 .4815 .0561 Uani ? ?
H210a .8437 .7751 .4904 .0561 Uani ? ?
H211b 1.0185 .8711 .4901 .0531 Uani ? ?
H211a .9137 .9043 .4995 .0531 Uani ? ?
H212b .9595 .8572 .4423 .0518 Uani ? ?
H212a .8549 .8908 .4518 .0518 Uani ? ?
H213b 1.0310 .9844 .4520 .0548 Uani ? ?
H213a .9265 1.0180 .4617 .0548 Uani ? ?
H214b .9701 .9725 .4036 .0549 Uani ? ?
H214a .8670 1.0083 .4134 .0549 Uani ? ?
H215b 1.0451 1.0990 .4128 .0528 Uani ? ?
H215a .9410 1.1346 .4219 .0528 Uani ? ?
H216b .9843 1.0821 .3648 .0638 Uani ? ?
H216a .8817 1.1202 .3740 .0638 Uani ? ?
H217b 1.0615 1.2079 .3719 .0826 Uani ? ?
H217a .9591 1.2460 .3813 .0826 Uani ? ?
H218a .9992 1.1918 .3241 .1178 Uani ? ?
H218b .9952 1.2843 .3335 .1178 Uani ? ?
H218c .8974 1.2310 .3336 .1178 Uani ? ?

loop_
_atom_type_symbol
_atom_type_scat_dispersion_real
_atom_type_scat_dispersion_imag
_atom_type_scat_source
C 0.018 0.009
;
International Tables For Crystallography
(1992, Vol C. Tables 4.2.6.8 and 6.1.1.4)
;
H 0.000 0.000
;
International Tables For Crystallography
(1992, Vol C. Tables 4.2.6.8 and 6.1.1.4)
;
Co -2.365 3.614
;
International Tables For Crystallography
(1992, Vol C. Tables 4.2.6.8 and 6.1.1.4)
;
N 0.031 0.018
;
International Tables For Crystallography
(1992, Vol C. Tables 4.2.6.8 and 6.1.1.4)
;
O 0.049 0.032
;
International Tables For Crystallography
(1992, Vol C. Tables 4.2.6.8 and 6.1.1.4)
;

loop_
_geom_angle_atom_site_label_1
_geom_angle_atom_site_label_2
_geom_angle_atom_site_label_3
_geom_angle_site_symmetry_1
_geom_angle_site_symmetry_3
_geom_angle
_geom_angle_publ_flag
O1 Co1 O11 ? ? 93.10(10) yes
O1 Co1 O12 ? 4_756 88.90(10) yes
O1 Co1 O21 ? ? 91.70(10) yes
O1 Co1 N1 ? ? 179.0(2) yes
O1 Co1 N2 ? ? 90.1(2) yes
O11 Co1 O12 ? 4_756 96.6(2) yes
O11 Co1 O21 ? ? 87.2(2) yes
O11 Co1 N1 ? ? 86.1(2) yes
O11 Co1 N2 ? ? 175.1(2) yes
O12 Co1 O21 4_756 ? 176.2(2) yes
O12 Co1 N1 4_756 ? 90.6(2) yes
O12 Co1 N2 4_756 ? 87.2(2) yes
O21 Co1 N1 ? ? 88.8(2) yes
O21 Co1 N2 ? ? 89.0(2) yes
N1 Co1 N2 ? ? 90.7(2) yes
Co1 O1 Co1 ? 4_756 112.7(2) yes
Co1 O11 C101 ? ? 134.5(4) no
Co1 O12 C101 ? ? 132.0(4) no
Co1 O21 C201 ? ? 129.5(4) no
Co1 N1 C11 ? ? 121.9(5) no
Co1 N1 C15 ? ? 121.2(5) no
C11 N1 C15 ? ? 116.5(6) no
Co1 N2 C21 ? ? 122.6(5) no
Co1 N2 C25 ? ? 122.6(5) no
C21 N2 C25 ? ? 114.8(6) no
N1 C11 C12 ? ? 124.2(6) no
C11 C12 C13 ? ? 119.2(7) no
C12 C13 C14 ? ? 118.0(7) no
C13 C14 C15 ? ? 119.3(8) no
N1 C15 C14 ? ? 122.8(7) no
N2 C21 C22 ? ? 123.5(8) no
C21 C22 C23 ? ? 119.2(9) no
C22 C23 C24 ? ? 119.0(8) no
C23 C24 C25 ? ? 119.0(8) no
N2 C25 C24 ? ? 124.4(7) no
O11 C101 O12 ? ? 125.3(6) no
O11 C101 C102 ? ? 118.7(6) no
O12 C101 C102 ? ? 116.0(6) no
C101 C102 C103 ? ? 113.5(5) no
C102 C103 C104 ? ? 112.4(5) no
C103 C104 C105 ? ? 114.9(6) no
C104 C105 C106 ? ? 113.6(6) no
C105 C106 C107 ? ? 113.4(6) no
C106 C107 C108 ? ? 113.1(5) no
C107 C108 C109 ? ? 114.7(5) no
C108 C109 C110 ? ? 113.2(6) no
C109 C110 C111 ? ? 113.2(6) no
C110 C111 C112 ? ? 114.0(6) no
C111 C112 C113 ? ? 115.1(6) no
C112 C113 C114 ? ? 114.6(6) no
C113 C114 C115 ? ? 115.7(6) no
C114 C115 C116 ? ? 115.3(6) no
C115 C116 C117 ? ? 114.7(6) no
C116 C117 C118 ? ? 113.6(6) no
O21 C201 O22 ? ? 123.8(6) no
O21 C201 C202 ? ? 116.9(6) no
O22 C201 C202 ? ? 119.3(6) no
C201 C202 C203 ? ? 114.8(6) no
C202 C203 C204 ? ? 113.8(6) no
C203 C204 C205 ? ? 114.4(6) no
C204 C205 C206 ? ? 113.5(6) no
C205 C206 C207 ? ? 114.0(6) no
C206 C207 C208 ? ? 115.7(6) no
C207 C208 C209 ? ? 113.9(5) no
C208 C209 C210 ? ? 115.2(6) no
C209 C210 C211 ? ? 114.9(5) no
C210 C211 C212 ? ? 115.4(6) no
C211 C212 C213 ? ? 114.1(5) no
C212 C213 C214 ? ? 115.0(6) no
C213 C214 C215 ? ? 115.8(6) no
C214 C215 C216 ? ? 114.0(6) no
C215 C216 C217 ? ? 115.5(6) no
C216 C217 C218 ? ? 114.9(7) no

loop_
_geom_bond_atom_site_label_1
_geom_bond_atom_site_label_2
_geom_bond_site_symmetry_1
_geom_bond_site_symmetry_2
_geom_bond_distance
_geom_bond_publ_flag
Co1 O1 ? ? 2.160(3) yes
Co1 O11 ? ? 2.105(4) yes
Co1 O12 ? 4_756 2.030(4) yes
Co1 O21 ? ? 2.063(4) yes
Co1 N1 ? ? 2.135(5) yes
Co1 N2 ? ? 2.200(5) yes
O11 C101 ? ? 1.242(7) no
O12 C101 ? ? 1.274(6) no
O21 C201 ? ? 1.241(7) no
O22 C201 ? ? 1.237(7) no
N1 C11 ? ? 1.321(7) no
N1 C15 ? ? 1.307(8) no
N2 C21 ? ? 1.358(8) no
N2 C25 ? ? 1.325(7) no
C11 C12 ? ? 1.379(8) no
C12 C13 ? ? 1.327(9) no
C13 C14 ? ? 1.380(10) no
C14 C15 ? ? 1.386(9) no
C21 C22 ? ? 1.368(10) no
C22 C23 ? ? 1.350(10) no
C23 C24 ? ? 1.347(10) no
C24 C25 ? ? 1.374(9) no
C101 C102 ? ? 1.488(8) no
C102 C103 ? ? 1.528(7) no
C103 C104 ? ? 1.501(8) no
C104 C105 ? ? 1.532(8) no
C105 C106 ? ? 1.520(8) no
C106 C107 ? ? 1.515(8) no
C107 C108 ? ? 1.537(8) no
C108 C109 ? ? 1.525(8) no
C109 C110 ? ? 1.510(8) no
C110 C111 ? ? 1.525(8) no
C111 C112 ? ? 1.531(8) no
C112 C113 ? ? 1.506(8) no
C113 C114 ? ? 1.497(8) no
C114 C115 ? ? 1.519(8) no
C115 C116 ? ? 1.497(8) no
C116 C117 ? ? 1.497(8) no
C117 C118 ? ? 1.537(9) no
C201 C202 ? ? 1.517(7) no
C202 C203 ? ? 1.509(8) no
C203 C204 ? ? 1.538(8) no
C204 C205 ? ? 1.510(8) no
C205 C206 ? ? 1.512(8) no
C206 C207 ? ? 1.530(8) no
C207 C208 ? ? 1.508(8) no
C208 C209 ? ? 1.499(8) no
C209 C210 ? ? 1.509(8) no
C210 C211 ? ? 1.527(8) no
C211 C212 ? ? 1.491(7) no
C212 C213 ? ? 1.513(8) no
C213 C214 ? ? 1.522(8) no
C214 C215 ? ? 1.512(8) no
C215 C216 ? ? 1.506(8) no
C216 C217 ? ? 1.511(9) no
C217 C218 ? ? 1.493(9) no
